data_7716011
loop_
_publ_author_name
'Vanucci-Bacqu&#xe9;, Corinne'
'Wolff, Mariusz'
'Delavaux-Nicot, B&#xe9;atrice'
'Abdallah, Abanoub Mosaad'
'Mallet-Ladeira, Sonia'
'Serpentini, Charles-Louis'
'Bedos-Belval, Florence'
'Fong, Kar Wai'
'Ng, Xiao Ying'
'Low, May Lee'
'Benoist, Eric'
'Fery-Forgues, Suzanne'

_publ_section_title
;
 1,2,3-Triazol-5-ylidene- <i>vs.</i> 1,2,3-triazole-based
 tricarbonylrhenium(I) complexes: influence of a mesoionic carbene ligand
 on the electronic and biological properties.
;
_journal_issue 27
_journal_name_full 'Dalton transactions (Cambridge, England : 2003)'
_journal_page_first 11276
_journal_page_last 11294
_journal_paper_doi 10.1039/d4dt00922c
_journal_volume 53
_journal_year 2024
_chemical_absolute_configuration ad
_chemical_formula_moiety 'C17 H12 Cl N4 O3 Re'
_chemical_formula_sum 'C17 H12 Cl N4 O3 Re'
_chemical_formula_weight 541.97
_space_group_IT_number 7
_space_group_name_Hall 'P -2yac'
_space_group_name_H-M_alt 'P 1 n 1'
_symmetry_cell_setting monoclinic
_symmetry_Int_Tables_number 7
_symmetry_space_group_name_Hall 'P -2yac'
_symmetry_space_group_name_H-M 'P 1 n 1'
_atom_sites_solution_hydrogens geom
_atom_sites_solution_primary dual
_atom_sites_solution_secondary difmap
_audit_update_record
;
2024-01-23 deposited with the CCDC.	2024-05-13 downloaded from the CCDC.
;
_cell_angle_alpha 90
_cell_angle_beta 104.0600(10)
_cell_angle_gamma 90
_cell_formula_units_Z 2
_cell_length_a 7.4855(4)
_cell_length_b 8.5760(4)
_cell_length_c 13.7433(7)
_cell_measurement_reflns_used 9885
_cell_measurement_temperature 193(2)
_cell_measurement_theta_max 33.16
_cell_measurement_theta_min 2.37
_cell_volume 855.83(7)
_computing_cell_refinement 'Bruker SAINT'
_computing_data_collection 'Bruker APEX2'
_computing_data_reduction 'Bruker SAINT'
_computing_molecular_graphics 'Ortep-3 for Windows (Farrugia, 1997)'
_computing_publication_material 'WinGX publication routines (Farrugia, 1999)'
_computing_structure_refinement 'SHELXL-2018/3 (Sheldrick, 2015)'
_computing_structure_solution 'SHELXT (Sheldrick 2015)'
_diffrn_ambient_temperature 193(2)
_diffrn_measured_fraction_theta_full 1
_diffrn_measured_fraction_theta_max 0.998
_diffrn_measurement_device_type 'Bruker Kappa APEX II Quazar'
_diffrn_measurement_method 'phi and omega scans'
_diffrn_radiation_monochromator 'multilayer optics'
_diffrn_radiation_source 'microfocus sealed tube'
_diffrn_radiation_type MoK\a
_diffrn_radiation_wavelength 0.71073
_diffrn_reflns_av_R_equivalents 0.0299
_diffrn_reflns_av_unetI/netI 0.0301
_diffrn_reflns_Laue_measured_fraction_full 1
_diffrn_reflns_Laue_measured_fraction_max 0.998
_diffrn_reflns_limit_h_max 10
_diffrn_reflns_limit_h_min -11
_diffrn_reflns_limit_k_max 13
_diffrn_reflns_limit_k_min -13
_diffrn_reflns_limit_l_max 21
_diffrn_reflns_limit_l_min -21
_diffrn_reflns_number 27075
_diffrn_reflns_point_group_measured_fraction_full 0.935
_diffrn_reflns_point_group_measured_fraction_max 0.884
_diffrn_reflns_theta_full 25.242
_diffrn_reflns_theta_max 33.19
_diffrn_reflns_theta_min 2.375
_diffrn_standards_decay_% 0
_diffrn_standards_interval_count 0
_diffrn_standards_interval_time 0
_diffrn_standards_number 0
_exptl_absorpt_coefficient_mu 7.281
_exptl_absorpt_correction_T_max 0.7465
_exptl_absorpt_correction_T_min 0.5953
_exptl_absorpt_correction_type multi-scan
_exptl_absorpt_process_details 'SADABS (Bruker-AXS)'
_exptl_crystal_colour yellow
_exptl_crystal_density_diffrn 2.103
_exptl_crystal_description block
_exptl_crystal_F_000 516
_exptl_crystal_size_max 0.16
_exptl_crystal_size_mid 0.12
_exptl_crystal_size_min 0.06
_refine_diff_density_max 1.422
_refine_diff_density_min -1.178
_refine_diff_density_rms 0.08
_refine_ls_abs_structure_details
;
 Refined as an inversion twin.
;
_refine_ls_abs_structure_Flack 0.014(8)
_refine_ls_extinction_method none
_refine_ls_goodness_of_fit_ref 1.091
_refine_ls_hydrogen_treatment constr
_refine_ls_matrix_type full
_refine_ls_number_parameters 237
_refine_ls_number_reflns 5797
_refine_ls_number_restraints 2
_refine_ls_restrained_S_all 1.091
_refine_ls_R_factor_all 0.0177
_refine_ls_R_factor_gt 0.0166
_refine_ls_shift/su_max 0.001
_refine_ls_shift/su_mean 0
_refine_ls_structure_factor_coef Fsqd
_refine_ls_weighting_details 'w=1/[\s^2^(Fo^2^)+0.2362P] where P=(Fo^2^+2Fc^2^)/3'
_refine_ls_weighting_scheme calc
_refine_ls_wR_factor_gt 0.0374
_refine_ls_wR_factor_ref 0.0377
_reflns_Friedel_coverage 0.766
_reflns_Friedel_fraction_full 0.87
_reflns_Friedel_fraction_max 0.768
_reflns_number_gt 5592
_reflns_number_total 5797
_reflns_threshold_expression 'I > 2\s(I)'
_cod_data_source_file d4dt00922c2.cif
_cod_data_source_block Re-T-Phe
_cod_depositor_comments 'Adding full bibliography for 7716011--7716014.cif.'
_cod_original_sg_symbol_H-M 'P n'
_cod_database_code 7716011
_shelx_shelxl_version_number 2018/3

loop_
_symmetry_equiv_pos_as_xyz
'x, y, z'
'x+1/2, -y, z+1/2'

loop_
_atom_site_label
_atom_site_type_symbol
_atom_site_fract_x
_atom_site_fract_y
_atom_site_fract_z
_atom_site_U_iso_or_equiv
_atom_site_adp_type
_atom_site_occupancy
_atom_site_site_symmetry_order
_atom_site_calc_flag
_atom_site_refinement_flags_posn
_atom_site_refinement_flags_adp
_atom_site_refinement_flags_occupancy
_atom_site_disorder_assembly
_atom_site_disorder_group
C1 C 0.6599(5) -0.0850(4) 0.8074(3) 0.0257(6) Uani 1 1 d . . . . .
C2 C 0.7478(6) 0.0676(4) 0.6559(3) 0.0308(8) Uani 1 1 d . . . . .
C3 C 1.0147(6) 0.0388(4) 0.8293(2) 0.0272(7) Uani 1 1 d . . . . .
N3 N 0.9382(4) 0.5695(3) 0.9025(2) 0.0244(5) Uani 1 1 d . . . . .
C5 C 0.8766(5) 0.4206(4) 0.9041(3) 0.0232(6) Uani 1 1 d . . . . .
C6 C 0.8299(5) 0.3305(4) 0.9835(2) 0.0228(6) Uani 1 1 d . . . . .
C7 C 0.8413(6) 0.3799(4) 1.0818(3) 0.0292(7) Uani 1 1 d . . . . .
H7 H 0.884719 0.481313 1.10319 0.035 Uiso 1 1 calc R U . . .
C8 C 0.7874(6) 0.2768(5) 1.1476(3) 0.0336(8) Uani 1 1 d . . . . .
H8 H 0.79175 0.307937 1.214503 0.04 Uiso 1 1 calc R U . . .
C9 C 0.7281(7) 0.1300(5) 1.1154(3) 0.0385(9) Uani 1 1 d . . . . .
H9 H 0.693136 0.057724 1.159778 0.046 Uiso 1 1 calc R U . . .
C10 C 0.7203(7) 0.0892(5) 1.0171(3) 0.0327(8) Uani 1 1 d . . . . .
H10 H 0.679356 -0.012717 0.995268 0.039 Uiso 1 1 calc R U . . .
C11 C 0.9099(5) 0.4877(4) 0.6537(3) 0.0243(6) Uani 1 1 d . . . . .
C12 C 0.9776(6) 0.3645(4) 0.6092(3) 0.0311(7) Uani 1 1 d . . . . .
H12 H 1.029721 0.276284 0.647511 0.037 Uiso 1 1 calc R U . . .
C13 C 0.9681(7) 0.3719(5) 0.5070(4) 0.0392(9) Uani 1 1 d . . . . .
H13 H 1.008092 0.285655 0.4744 0.047 Uiso 1 1 calc R U . . .
C14 C 0.9009(6) 0.5037(6) 0.4526(3) 0.0409(10) Uani 1 1 d . . . . .
H14 H 0.897504 0.508492 0.383157 0.049 Uiso 1 1 calc R U . . .
C15 C 0.8382(6) 0.6291(5) 0.4987(3) 0.0377(10) Uani 1 1 d . . . . .
H15 H 0.793944 0.720118 0.461117 0.045 Uiso 1 1 calc R U . . .
C16 C 0.8404(6) 0.6215(4) 0.6003(3) 0.0300(7) Uani 1 1 d . . . . .
H16 H 0.795458 0.705725 0.632414 0.036 Uiso 1 1 calc R U . . .
C17 C 0.9838(6) 0.6859(4) 0.9827(3) 0.0336(8) Uani 1 1 d . . . . .
H17A H 1.020057 0.783522 0.955798 0.05 Uiso 1 1 calc R U . . .
H17B H 1.085931 0.647511 1.03624 0.05 Uiso 1 1 calc R U . . .
H17C H 0.876049 0.704415 1.009773 0.05 Uiso 1 1 calc R U . . .
Cl1 Cl 0.45025(16) 0.24629(12) 0.74472(8) 0.0371(2) Uani 1 1 d . . . . .
C4 C 0.8596(5) 0.3574(4) 0.8088(3) 0.0237(6) Uani 1 1 d . . . . .
N1 N 0.9122(4) 0.4789(3) 0.7580(2) 0.0238(5) Uani 1 1 d . . . . .
N2 N 0.9615(5) 0.6081(3) 0.8137(3) 0.0265(6) Uani 1 1 d . . . . .
N4 N 0.7676(4) 0.1864(3) 0.9508(2) 0.0245(5) Uani 1 1 d . . . . .
O1 O 0.6086(4) -0.2076(3) 0.8190(2) 0.0361(6) Uani 1 1 d . . . . .
O2 O 0.7424(6) 0.0253(4) 0.5759(2) 0.0511(10) Uani 1 1 d . . . . .
O3 O 1.1489(5) -0.0158(4) 0.8447(2) 0.0447(7) Uani 1 1 d . . . . .
Re1 Re 0.75779(4) 0.12071(2) 0.79232(3) 0.02274(3) Uani 1 1 d . . . . .

loop_
_atom_site_aniso_label
_atom_site_aniso_U_11
_atom_site_aniso_U_22
_atom_site_aniso_U_33
_atom_site_aniso_U_23
_atom_site_aniso_U_13
_atom_site_aniso_U_12
C1 0.0276(16) 0.0256(15) 0.0226(15) 0.0016(12) 0.0037(13) 0.0003(12)
C2 0.049(2) 0.0201(15) 0.0227(15) 0.0038(12) 0.0083(15) 0.0058(15)
C3 0.053(2) 0.0152(13) 0.0178(14) 0.0049(10) 0.0164(14) 0.0067(13)
N3 0.0288(14) 0.0183(12) 0.0240(13) -0.0011(10) 0.0023(11) -0.0003(10)
C5 0.0275(16) 0.0196(13) 0.0215(14) -0.0011(11) 0.0043(12) -0.0007(11)
C6 0.0251(15) 0.0232(14) 0.0198(13) -0.0007(11) 0.0049(11) 0.0026(11)
C7 0.0332(18) 0.0327(19) 0.0208(15) -0.0036(12) 0.0047(13) 0.0069(14)
C8 0.036(2) 0.046(2) 0.0195(15) 0.0015(14) 0.0085(14) 0.0105(16)
C9 0.051(3) 0.044(2) 0.0247(17) 0.0098(15) 0.0170(17) 0.0065(18)
C10 0.048(2) 0.0293(18) 0.0238(17) 0.0038(14) 0.0154(17) -0.0014(17)
C11 0.0264(16) 0.0228(14) 0.0238(15) 0.0028(11) 0.0065(12) -0.0043(12)
C12 0.0361(19) 0.0304(18) 0.0301(18) 0.0033(13) 0.0144(15) 0.0004(14)
C13 0.045(2) 0.045(2) 0.033(2) -0.0049(16) 0.0195(18) -0.0050(18)
C14 0.040(2) 0.059(3) 0.0254(18) 0.0046(17) 0.0108(16) -0.015(2)
C15 0.036(2) 0.041(2) 0.0322(19) 0.0162(16) 0.0014(16) -0.0105(17)
C16 0.0325(18) 0.0253(17) 0.0311(18) 0.0067(13) 0.0055(14) -0.0039(13)
C17 0.044(2) 0.0235(17) 0.0292(18) -0.0069(13) 0.0002(16) -0.0017(15)
Cl1 0.0388(5) 0.0371(5) 0.0345(4) 0.0004(4) 0.0070(4) 0.0035(4)
C4 0.0310(16) 0.0194(13) 0.0209(14) 0.0022(11) 0.0065(12) 0.0010(12)
N1 0.0284(14) 0.0200(12) 0.0237(13) 0.0019(10) 0.0077(11) -0.0013(10)
N2 0.0294(15) 0.0206(13) 0.0282(15) -0.0002(10) 0.0047(12) -0.0034(10)
N4 0.0314(15) 0.0214(13) 0.0213(13) 0.0022(10) 0.0074(11) 0.0008(11)
O1 0.0412(16) 0.0264(13) 0.0392(16) 0.0054(11) 0.0065(13) -0.0095(11)
O2 0.097(3) 0.0337(17) 0.0218(13) -0.0007(12) 0.0139(16) 0.0150(18)
O3 0.0456(19) 0.0505(19) 0.0399(17) 0.0042(14) 0.0138(14) 0.0008(15)
Re1 0.03426(6) 0.01674(5) 0.01746(4) 0.00067(8) 0.00673(3) -0.00182(9)

loop_
_atom_type_symbol
_atom_type_description
_atom_type_scat_dispersion_real
_atom_type_scat_dispersion_imag
_atom_type_scat_source
C C 0.0033 0.0016 'International Tables Vol C Tables 4.2.6.8 and 6.1.1.4'
H H 0 0 'International Tables Vol C Tables 4.2.6.8 and 6.1.1.4'
N N 0.0061 0.0033 'International Tables Vol C Tables 4.2.6.8 and 6.1.1.4'
O O 0.0106 0.006 'International Tables Vol C Tables 4.2.6.8 and 6.1.1.4'
Cl Cl 0.1484 0.1585 'International Tables Vol C Tables 4.2.6.8 and 6.1.1.4'
Re Re -1.0185 7.231 'International Tables Vol C Tables 4.2.6.8 and 6.1.1.4'

loop_
_geom_angle_atom_site_label_1
_geom_angle_atom_site_label_2
_geom_angle_atom_site_label_3
_geom_angle
_geom_angle_site_symmetry_1
_geom_angle_site_symmetry_3
_geom_angle_publ_flag
O1 C1 Re1 177.3(3) . . ?
O2 C2 Re1 175.4(3) . . ?
O3 C3 Re1 174.2(4) . . ?
N2 N3 C5 111.9(3) . . ?
N2 N3 C17 117.9(3) . . ?
C5 N3 C17 130.2(3) . . ?
N3 C5 C4 107.6(3) . . ?
N3 C5 C6 131.2(3) . . ?
C4 C5 C6 121.1(3) . . ?
N4 C6 C7 122.0(3) . . ?
N4 C6 C5 111.3(3) . . ?
C7 C6 C5 126.7(3) . . ?
C8 C7 C6 118.4(3) . . ?
C8 C7 H7 120.8 . . ?
C6 C7 H7 120.8 . . ?
C9 C8 C7 119.6(4) . . ?
C9 C8 H8 120.2 . . ?
C7 C8 H8 120.2 . . ?
C8 C9 C10 118.8(4) . . ?
C8 C9 H9 120.6 . . ?
C10 C9 H9 120.6 . . ?
N4 C10 C9 123.3(4) . . ?
N4 C10 H10 118.4 . . ?
C9 C10 H10 118.4 . . ?
C12 C11 C16 121.8(3) . . ?
C12 C11 N1 119.3(3) . . ?
C16 C11 N1 118.9(3) . . ?
C11 C12 C13 118.7(4) . . ?
C11 C12 H12 120.7 . . ?
C13 C12 H12 120.7 . . ?
C14 C13 C12 120.4(4) . . ?
C14 C13 H13 119.8 . . ?
C12 C13 H13 119.8 . . ?
C13 C14 C15 120.5(4) . . ?
C13 C14 H14 119.8 . . ?
C15 C14 H14 119.8 . . ?
C14 C15 C16 119.9(4) . . ?
C14 C15 H15 120.1 . . ?
C16 C15 H15 120.1 . . ?
C11 C16 C15 118.6(4) . . ?
C11 C16 H16 120.7 . . ?
C15 C16 H16 120.7 . . ?
N3 C17 H17A 109.5 . . ?
N3 C17 H17B 109.5 . . ?
H17A C17 H17B 109.5 . . ?
N3 C17 H17C 109.5 . . ?
H17A C17 H17C 109.5 . . ?
H17B C17 H17C 109.5 . . ?
N1 C4 C5 102.2(3) . . ?
N1 C4 Re1 143.4(3) . . ?
C5 C4 Re1 114.4(2) . . ?
N2 N1 C4 114.3(3) . . ?
N2 N1 C11 117.5(3) . . ?
C4 N1 C11 128.1(3) . . ?
N3 N2 N1 103.9(3) . . ?
C10 N4 C6 117.8(3) . . ?
C10 N4 Re1 123.5(3) . . ?
C6 N4 Re1 118.6(2) . . ?
C2 Re1 C1 87.85(16) . . ?
C2 Re1 C3 88.38(16) . . ?
C1 Re1 C3 91.04(15) . . ?
C2 Re1 C4 104.78(15) . . ?
C1 Re1 C4 167.30(15) . . ?
C3 Re1 C4 90.61(14) . . ?
C2 Re1 N4 179.11(13) . . ?
C1 Re1 N4 92.80(13) . . ?
C3 Re1 N4 92.22(13) . . ?
C4 Re1 N4 74.56(12) . . ?
C2 Re1 Cl1 91.84(13) . . ?
C1 Re1 Cl1 94.16(12) . . ?
C3 Re1 Cl1 174.80(10) . . ?
C4 Re1 Cl1 84.31(10) . . ?
N4 Re1 Cl1 87.49(9) . . ?

loop_
_geom_bond_atom_site_label_1
_geom_bond_atom_site_label_2
_geom_bond_distance
_geom_bond_site_symmetry_2
_geom_bond_publ_flag
C1 O1 1.144(4) . ?
C1 Re1 1.941(4) . ?
C2 O2 1.149(5) . ?
C2 Re1 1.913(4) . ?
C3 O3 1.081(5) . ?
C3 Re1 1.994(4) . ?
N3 N2 1.316(5) . ?
N3 C5 1.360(4) . ?
N3 C17 1.465(5) . ?
C5 C4 1.395(5) . ?
C5 C6 1.447(5) . ?
C6 N4 1.358(4) . ?
C6 C7 1.399(5) . ?
C7 C8 1.393(6) . ?
C7 H7 0.95 . ?
C8 C9 1.372(6) . ?
C8 H8 0.95 . ?
C9 C10 1.383(6) . ?
C9 H9 0.95 . ?
C10 N4 1.344(5) . ?
C10 H10 0.95 . ?
C11 C12 1.378(5) . ?
C11 C16 1.393(5) . ?
C11 N1 1.431(4) . ?
C12 C13 1.390(6) . ?
C12 H12 0.95 . ?
C13 C14 1.381(7) . ?
C13 H13 0.95 . ?
C14 C15 1.386(7) . ?
C14 H14 0.95 . ?
C15 C16 1.394(6) . ?
C15 H15 0.95 . ?
C16 H16 0.95 . ?
C17 H17A 0.98 . ?
C17 H17B 0.98 . ?
C17 H17C 0.98 . ?
Cl1 Re1 2.4811(12) . ?
C4 N1 1.364(4) . ?
C4 Re1 2.160(3) . ?
N1 N2 1.346(4) . ?
N4 Re1 2.234(3) . ?
